data_7717143
loop_
_publ_author_name
'Mandal, Chhotan'
'Sarkar, Subham'
'Panda, Sourav'
'Mallick, Dibyendu'
'Mukherjee, Debabrata'

_publ_section_title
;
 Synthesis and reactivity of a heteroleptic magnesium hydride on a
 dearomatized picolyl-based NNN-chelator.
;
_journal_issue 42
_journal_name_full 'Dalton transactions (Cambridge, England : 2003)'
_journal_page_first 17343
_journal_page_last 17350
_journal_paper_doi 10.1039/d4dt02757d
_journal_volume 53
_journal_year 2024
_chemical_formula_moiety 'C29 H38 I Mg N5, 1[C4H8O]'
_chemical_formula_sum 'C33 H46 I Mg N5 O'
_chemical_formula_weight 679.96
_space_group_crystal_system monoclinic
_space_group_IT_number 14
_space_group_name_Hall '-P 2yn'
_space_group_name_H-M_alt 'P 1 21/n 1'
_atom_sites_solution_hydrogens geom
_audit_creation_date 2024-09-23
_audit_creation_method
;
Olex2 1.5
(compiled 2024.02.16 svn.r378c4104 for OlexSys, GUI svn.r6928)
;
_audit_update_record
;
2024-09-24 deposited with the CCDC.	2024-10-03 downloaded from the CCDC.
;
_cell_angle_alpha 90
_cell_angle_beta 106.939(2)
_cell_angle_gamma 90
_cell_formula_units_Z 4
_cell_length_a 11.2666(2)
_cell_length_b 21.1640(3)
_cell_length_c 15.6557(2)
_cell_measurement_reflns_used 22983
_cell_measurement_temperature 100.0(2)
_cell_measurement_theta_max 68.0330
_cell_measurement_theta_min 3.5960
_cell_volume 3571.09(10)
_computing_cell_refinement 'CrysAlisPro 1.171.42.73a (Rigaku OD, 2022)'
_computing_data_collection 'CrysAlisPro 1.171.42.73a (Rigaku OD, 2022)'
_computing_data_reduction 'CrysAlisPro 1.171.42.73a (Rigaku OD, 2022)'
_computing_molecular_graphics 'Olex2 1.5 (Dolomanov et al., 2009)'
_computing_publication_material 'Olex2 1.5 (Dolomanov et al., 2009)'
_computing_structure_refinement 'SHELXL 2019/3 (Sheldrick, 2015)'
_computing_structure_solution 'SHELXT 2014/5 (Sheldrick, 2014)'
_diffrn_ambient_temperature 100.15
_diffrn_detector_area_resol_mean 10.0000
_diffrn_detector_type HyPix3000
_diffrn_measured_fraction_theta_full 0.995
_diffrn_measured_fraction_theta_max 0.986
_diffrn_measurement_details
;
List of Runs (angles in degrees, time in seconds):

  # Type    Start    End  Width  t~exp~   \w     \q     \k     \f   Frames
#--------------------------------------------------------------------------
  1  \w    -79.00   0.00   0.50    1.24    --  -40.58 109.00 -62.00  158
  2  \w     22.00  80.00   0.50    1.24    --   40.58-109.00-158.00  116
  3  \w   -150.00 -81.00   0.50    4.97    --  -82.50-109.00-158.00  138
  4  \w    -82.00 -15.00   0.50    4.97    --  -82.50 109.00 -62.00  134
  5  \w     29.00 108.00   0.50    4.97    --   96.35-109.00-158.00  158
  6  \w    103.00 164.00   0.50    4.97    --   96.35 109.00 -62.00  122
  7  \w    -24.00  35.00   0.50    1.24    --  -40.58  12.00-120.00  118
  8  \w    -31.00  30.00   0.50    1.24    --  -40.58  25.00   0.00  122
  9  \w    -43.00  26.00   0.50    1.24    --  -40.58  38.00 -60.00  138
 10  \w   -107.00 -21.00   0.50    1.24    --  -40.58 -50.00-180.00  172
 11  \w    -24.00  35.00   0.50    1.24    --  -40.58  12.00 120.00  118
 12  \w     41.00 100.00   0.50    1.24    --   40.58-138.00-120.00  118
 13  \w     41.00 100.00   0.50    1.24    --   40.58-138.00 120.00  118
 14  \w    -35.00  24.00   0.50    1.24    --   40.58 -12.00  90.00  118
 15  \w    -47.00 -15.00   0.50    4.97    --  -82.50  42.00  90.00   64
 16  \w    -57.00 -16.00   0.50    4.97    --  -82.50  50.00-120.00   82
 17  \w   -149.00 -63.00   0.50    4.97    --  -82.50 -50.00-120.00  172
 18  \w    -47.00 -15.00   0.50    4.97    --  -82.50  42.00 -30.00   64
 19  \w     29.00  83.00   0.50    4.97    --   96.35 -68.00 -90.00  108
 20  \w     83.00 164.00   0.50    4.97    --   96.35  33.00 120.00  162
 21  \w     30.00  57.00   0.50    4.97    --   96.35 -50.00  60.00   54
 22  \w     81.00 165.00   0.50    4.97    --   96.35 145.00  90.00  168
 23  \w     30.00  57.00   0.50    4.97    --   96.35 -50.00 -90.00   54
 24  \w     29.00  83.00   0.50    4.97    --   96.35 -68.00-120.00  108
 25  \w     30.00  57.00   0.50    4.97    --   96.35 -50.00  90.00   54
 26  \w     26.00 127.00   0.50    4.97    --   96.35 -87.00-150.00  202
 27  \w     33.00 110.00   0.50    4.97    --   96.35-117.00 -90.00  154
 28  \w     81.00 167.00   0.50    4.97    --   96.35  25.00 -60.00  172
 29  \w     71.00 170.00   0.50    4.97    --   96.35  17.00-120.00  198
 30  \w     30.00  57.00   0.50    4.97    --   96.35 -50.00-180.00   54
 31  \w     70.00 165.00   0.50    4.97    --   96.35  77.00  30.00  190
 32  \w     30.00  57.00   0.50    4.97    --   96.35 -50.00 -30.00   54
 33  \w     28.00  68.00   0.50    4.97    --   96.35 -59.00 120.00   80
 34  \w     30.00  57.00   0.50    4.97    --   96.35 -50.00-120.00   54
 35  \w     30.00  57.00   0.50    4.97    --   96.35 -50.00 -60.00   54
 36  \w   -107.00 -21.00   0.50    1.24    --  -40.58 -50.00 -30.00  172
 37  \w   -108.00 -17.00   0.50    1.24    --  -40.58 -64.00 -90.00  182
 38  \w   -109.00 -14.00   0.50    1.24    --  -40.58 -77.00  60.00  190
 39  \w   -109.00 -14.00   0.50    1.24    --  -40.58 -77.00 150.00  190
 40  \w   -108.00 -17.00   0.50    1.24    --  -40.58 -64.00  90.00  182
 41  \w   -109.00 -14.00   0.50    1.24    --  -40.58 -77.00-150.00  190
 42  \w   -109.00 -14.00   0.50    1.24    --  -40.58 -77.00 -30.00  190
 43  \w   -109.00 -14.00   0.50    1.24    --  -40.58 -77.00  30.00  190
 44  \w   -109.00 -14.00   0.50    1.24    --  -40.58 -77.00 -90.00  190
 45  \w   -109.00 -14.00   0.50    1.24    --  -40.58 -77.00  90.00  190
 46  \w    -96.00 -19.00   0.50    1.24    --  -40.58 138.00  30.00  154
 47  \w     72.00 164.00   0.50    4.97    --   96.35  68.00 150.00  184
 48  \w     28.00 105.00   0.50    4.97    --   96.35 -77.00  30.00  154
 49  \w     70.00 121.00   0.50    4.97    --   96.35  77.00  60.00  102
 50  \w     80.00 164.00   0.50    4.97    --   96.35  42.00   0.00  168
;
_diffrn_measurement_device 'four-circle diffractometer'
_diffrn_measurement_device_type 'XtaLAB Synergy, Dualflex, HyPix3000'
_diffrn_measurement_method '\w scans'
_diffrn_radiation_type CuK\a
_diffrn_radiation_wavelength 1.54184
_diffrn_reflns_av_R_equivalents 0.0465
_diffrn_reflns_av_unetI/netI 0.0220
_diffrn_reflns_Laue_measured_fraction_full 0.995
_diffrn_reflns_Laue_measured_fraction_max 0.986
_diffrn_reflns_limit_h_max 13
_diffrn_reflns_limit_h_min -10
_diffrn_reflns_limit_k_max 25
_diffrn_reflns_limit_k_min -25
_diffrn_reflns_limit_l_max 18
_diffrn_reflns_limit_l_min -18
_diffrn_reflns_number 41954
_diffrn_reflns_point_group_measured_fraction_full 0.995
_diffrn_reflns_point_group_measured_fraction_max 0.986
_diffrn_reflns_theta_full 67.684
_diffrn_reflns_theta_max 68.333
_diffrn_reflns_theta_min 3.615
_exptl_absorpt_coefficient_mu 7.446
_exptl_absorpt_correction_T_max 1.00000
_exptl_absorpt_correction_T_min 0.55126
_exptl_absorpt_correction_type multi-scan
_exptl_absorpt_process_details
;
CrysAlisPro 1.171.42.73a (Rigaku Oxford Diffraction, 2022)
Empirical absorption correction using spherical harmonics,
implemented in SCALE3 ABSPACK scaling algorithm.
;
_exptl_crystal_colour 'metallic dark red'
_exptl_crystal_colour_lustre metallic
_exptl_crystal_colour_modifier dark
_exptl_crystal_colour_primary red
_exptl_crystal_density_diffrn 1.265
_exptl_crystal_description block
_exptl_crystal_F_000 1408
_exptl_crystal_size_max 0.168
_exptl_crystal_size_mid 0.148
_exptl_crystal_size_min 0.128
_refine_diff_density_max 1.916
_refine_diff_density_min -0.395
_refine_diff_density_rms 0.109
_refine_ls_extinction_method none
_refine_ls_goodness_of_fit_ref 1.039
_refine_ls_hydrogen_treatment constr
_refine_ls_matrix_type full
_refine_ls_number_parameters 333
_refine_ls_number_reflns 6464
_refine_ls_number_restraints 0
_refine_ls_restrained_S_all 1.039
_refine_ls_R_factor_all 0.0582
_refine_ls_R_factor_gt 0.0521
_refine_ls_shift/su_max 0.001
_refine_ls_shift/su_mean 0.000
_refine_ls_structure_factor_coef Fsqd
_refine_ls_weighting_details 'w=1/[\s^2^(Fo^2^)+(0.1090P)^2^+1.5465P] where P=(Fo^2^+2Fc^2^)/3'
_refine_ls_weighting_scheme calc
_refine_ls_wR_factor_gt 0.1424
_refine_ls_wR_factor_ref 0.1516
_reflns_Friedel_coverage 0.000
_reflns_number_gt 5601
_reflns_number_total 6464
_reflns_threshold_expression 'I > 2\s(I)'
_cod_data_source_file d4dt02757d2.cif
_cod_data_source_block dm_cmmghbenz_auto
_cod_depositor_comments 'Adding full bibliography for 7717142--7717146.cif.'
_cod_database_code 7717143
_shelx_shelxl_version_number 2019/3
_shelx_space_group_comment
;
The symmetry employed for this shelxl refinement is uniquely defined
by the following loop, which should always be used as a source of
symmetry information in preference to the above space-group names.
They are only intended as comments.
;
_shelx_estimated_absorpt_t_max 0.449
_shelx_estimated_absorpt_t_min 0.368
_olex2_refinement_description
;
1. Fixed Uiso
 At 1.2 times of:
  All C(H) groups, All C(H,H) groups
 At 1.5 times of:
  All C(H,H,H) groups
2.a Secondary CH2 refined with riding coordinates:
 C3(H3A,H3B), C4(H4A,H4B)
2.b Aromatic/amide H refined with riding coordinates:
 C1(H1), C28(H28), C27(H27), C25(H25), C8(H8), C10(H10), C26(H26), C9(H9),
 C18(H18), C15(H15)
2.c Idealised Me refined as rotating group:
 C23(H23A,H23B,H23C), C22(H22A,H22B,H22C), C6(H6A,H6B,H6C), C2(H2A,H2B,H2C),
 C5(H5A,H5B,H5C), C20(H20A,H20B,H20C), C14(H14A,H14B,H14C), C17(H17A,H17B,H17C)
;
_smtbx_masks_special_details
;
A solvent mask was calculated and 154 electrons were 
found in a volume of 998\%A^3^ in 1 void per unit cell. 
This is consistent with the presence of 
1[C4H8O] per Formula Unit 
which account for 160 electrons 
per unit cell.
;
_olex2_submission_special_instructions 'No special instructions were received'
_oxdiff_exptl_absorpt_empirical_details
;
Empirical correction (ABSPACK) includes:
- Absorption correction using spherical harmonics
- Frame scaling
;

loop_
_space_group_symop_operation_xyz
'x, y, z'
'-x+1/2, y+1/2, -z+1/2'
'-x, -y, -z'
'x-1/2, -y-1/2, z-1/2'

loop_
_atom_site_label
_atom_site_type_symbol
_atom_site_fract_x
_atom_site_fract_y
_atom_site_fract_z
_atom_site_U_iso_or_equiv
_atom_site_adp_type
_atom_site_occupancy
_atom_site_site_symmetry_order
_atom_site_calc_flag
_atom_site_refinement_flags_posn
_atom_site_refinement_flags_adp
_atom_site_refinement_flags_occupancy
_atom_site_disorder_assembly
_atom_site_disorder_group
I1 I 0.21924(2) 0.53505(2) 0.54899(2) 0.06064(14) Uani 1 1 d . . . . .
Mg02 Mg 0.17863(10) 0.63587(5) 0.43296(7) 0.0461(3) Uani 1 1 d . . . . .
N4 N 0.3153(3) 0.68324(14) 0.29071(18) 0.0472(6) Uani 1 1 d . . . . .
N1 N 0.2360(3) 0.72453(14) 0.49365(18) 0.0488(6) Uani 1 1 d . . . . .
N5 N 0.4095(3) 0.59809(13) 0.34941(17) 0.0438(6) Uani 1 1 d . . . . .
N2 N -0.0021(3) 0.67619(16) 0.4382(2) 0.0548(7) Uani 1 1 d . . . . .
N3 N 0.0372(3) 0.59385(15) 0.3031(2) 0.0539(7) Uani 1 1 d . . . . .
C7 C 0.1379(4) 0.76662(18) 0.4586(2) 0.0533(8) Uani 1 1 d . . . . .
C29 C 0.4012(3) 0.66994(17) 0.2447(2) 0.0497(8) Uani 1 1 d . . . . .
C23 C 0.4559(4) 0.54528(17) 0.4106(2) 0.0514(8) Uani 1 1 d . . . . .
H23A H 0.536242 0.556632 0.452382 0.077 Uiso 1 1 calc R U . . .
H23B H 0.465734 0.507911 0.376322 0.077 Uiso 1 1 calc R U . . .
H23C H 0.396645 0.535992 0.443968 0.077 Uiso 1 1 calc R U . . .
C21 C 0.3188(3) 0.63854(15) 0.3541(2) 0.0439(7) Uani 1 1 d . . . . .
C1 C 0.0215(4) 0.7425(2) 0.4257(3) 0.0588(9) Uani 1 1 d . . . . .
H1 H -0.044722 0.769127 0.394301 0.071 Uiso 1 1 calc R U . . .
C11 C 0.3530(4) 0.74876(19) 0.5309(2) 0.0546(8) Uani 1 1 d . . . . .
C24 C 0.4627(3) 0.61536(17) 0.2828(2) 0.0483(7) Uani 1 1 d . . . . .
C12 C 0.4489(4) 0.70269(19) 0.5792(3) 0.0584(9) Uani 1 1 d . . . . .
C28 C 0.4297(4) 0.7006(2) 0.1743(2) 0.0573(9) Uani 1 1 d . . . . .
H28 H 0.388611 0.738288 0.148687 0.069 Uiso 1 1 calc R U . . .
C27 C 0.5213(4) 0.6730(2) 0.1439(3) 0.0660(11) Uani 1 1 d . . . . .
H27 H 0.542920 0.691954 0.095507 0.079 Uiso 1 1 calc R U . . .
C25 C 0.5554(4) 0.5882(2) 0.2531(2) 0.0558(9) Uani 1 1 d . . . . .
H25 H 0.597944 0.551050 0.279556 0.067 Uiso 1 1 calc R U . . .
C22 C 0.2358(4) 0.73864(18) 0.2732(3) 0.0551(8) Uani 1 1 d . . . . .
H22A H 0.285708 0.776389 0.295285 0.083 Uiso 1 1 calc R U . . .
H22B H 0.171689 0.734263 0.303700 0.083 Uiso 1 1 calc R U . . .
H22C H 0.196530 0.742648 0.208768 0.083 Uiso 1 1 calc R U . . .
C19 C 0.5530(4) 0.6879(2) 0.5515(3) 0.0658(11) Uani 1 1 d . . . . .
C6 C 0.0776(4) 0.5875(2) 0.2212(3) 0.0610(9) Uani 1 1 d . . . . .
H6A H 0.098234 0.629347 0.202621 0.092 Uiso 1 1 calc R U . . .
H6B H 0.010361 0.568931 0.173283 0.092 Uiso 1 1 calc R U . . .
H6C H 0.150863 0.560202 0.233630 0.092 Uiso 1 1 calc R U . . .
C8 C 0.1653(5) 0.8332(2) 0.4581(3) 0.0639(10) Uani 1 1 d . . . . .
H8 H 0.100232 0.862303 0.433435 0.077 Uiso 1 1 calc R U . . .
C10 C 0.3795(4) 0.8115(2) 0.5313(3) 0.0636(10) Uani 1 1 d . . . . .
H10 H 0.461755 0.826256 0.557306 0.076 Uiso 1 1 calc R U . . .
C26 C 0.5823(4) 0.6185(2) 0.1822(3) 0.0638(10) Uani 1 1 d . . . . .
H26 H 0.644614 0.601304 0.159231 0.077 Uiso 1 1 calc R U . . .
C13 C 0.4358(4) 0.6754(2) 0.6583(3) 0.0640(10) Uani 1 1 d . . . . .
C2 C -0.0296(4) 0.6666(2) 0.5239(3) 0.0649(10) Uani 1 1 d . . . . .
H2A H -0.037528 0.621273 0.533855 0.097 Uiso 1 1 calc R U . . .
H2B H -0.107436 0.687951 0.522042 0.097 Uiso 1 1 calc R U . . .
H2C H 0.037986 0.684148 0.572537 0.097 Uiso 1 1 calc R U . . .
C3 C -0.1070(4) 0.6528(2) 0.3646(3) 0.0665(11) Uani 1 1 d . . . . .
H3A H -0.174127 0.684769 0.350364 0.080 Uiso 1 1 calc R U . . .
H3B H -0.140172 0.613646 0.383593 0.080 Uiso 1 1 calc R U . . .
C5 C -0.0030(5) 0.5305(2) 0.3209(3) 0.0731(13) Uani 1 1 d . . . . .
H5A H 0.068008 0.501638 0.334520 0.110 Uiso 1 1 calc R U . . .
H5B H -0.067205 0.515290 0.268173 0.110 Uiso 1 1 calc R U . . .
H5C H -0.036746 0.532370 0.371906 0.110 Uiso 1 1 calc R U . . .
C9 C 0.2821(5) 0.8545(2) 0.4923(3) 0.0687(11) Uani 1 1 d . . . . .
H9 H 0.299394 0.898303 0.490331 0.082 Uiso 1 1 calc R U . . .
C20 C 0.5766(5) 0.7179(3) 0.4714(3) 0.0782(14) Uani 1 1 d . . . . .
H20A H 0.497806 0.731963 0.430138 0.117 Uiso 1 1 calc R U . . .
H20B H 0.615727 0.687096 0.441447 0.117 Uiso 1 1 calc R U . . .
H20C H 0.631779 0.754309 0.490322 0.117 Uiso 1 1 calc R U . . .
C14 C 0.3270(4) 0.6914(2) 0.6928(3) 0.0704(11) Uani 1 1 d . . . . .
H14A H 0.298376 0.734401 0.674320 0.106 Uiso 1 1 calc R U . . .
H14B H 0.352826 0.688738 0.758078 0.106 Uiso 1 1 calc R U . . .
H14C H 0.259324 0.661463 0.668145 0.106 Uiso 1 1 calc R U . . .
C4 C -0.0670(4) 0.6395(2) 0.2818(3) 0.0682(11) Uani 1 1 d . . . . .
H4A H -0.137687 0.621948 0.234354 0.082 Uiso 1 1 calc R U . . .
H4B H -0.040751 0.679309 0.259521 0.082 Uiso 1 1 calc R U . . .
C18 C 0.6396(4) 0.6442(2) 0.6037(4) 0.0781(14) Uani 1 1 d . . . . .
H18 H 0.709159 0.632455 0.584568 0.094 Uiso 1 1 calc R U . . .
C15 C 0.5256(5) 0.6340(2) 0.7076(3) 0.0778(13) Uani 1 1 d . . . . .
H15 H 0.515929 0.616554 0.761072 0.093 Uiso 1 1 calc R U . . .
C16 C 0.6264(5) 0.6177(2) 0.6821(4) 0.0823(15) Uani 1 1 d . . . . .
C17 C 0.7233(6) 0.5729(3) 0.7373(5) 0.113(2) Uani 1 1 d . . . . .
H17A H 0.683540 0.533265 0.746140 0.170 Uiso 1 1 calc R U . . .
H17B H 0.763779 0.592166 0.795487 0.170 Uiso 1 1 calc R U . . .
H17C H 0.785474 0.564323 0.706178 0.170 Uiso 1 1 calc R U . . .

loop_
_atom_site_aniso_label
_atom_site_aniso_U_11
_atom_site_aniso_U_22
_atom_site_aniso_U_33
_atom_site_aniso_U_23
_atom_site_aniso_U_13
_atom_site_aniso_U_12
I1 0.0588(2) 0.0660(2) 0.0632(2) 0.02007(10) 0.02736(13) -0.00077(10)
Mg02 0.0480(6) 0.0509(6) 0.0442(5) 0.0029(5) 0.0213(5) -0.0019(5)
N4 0.0534(16) 0.0495(15) 0.0438(14) 0.0044(12) 0.0221(12) -0.0004(13)
N1 0.0536(16) 0.0549(16) 0.0410(13) -0.0021(12) 0.0187(12) -0.0004(13)
N5 0.0495(15) 0.0454(14) 0.0409(13) 0.0016(11) 0.0202(11) -0.0025(12)
N2 0.0514(17) 0.0673(19) 0.0519(16) -0.0053(14) 0.0248(13) -0.0017(15)
N3 0.0511(16) 0.0575(17) 0.0553(16) -0.0034(14) 0.0186(13) -0.0014(14)
C7 0.064(2) 0.058(2) 0.0430(17) -0.0014(15) 0.0242(15) 0.0036(17)
C29 0.0537(19) 0.0551(19) 0.0448(17) 0.0017(15) 0.0215(14) -0.0040(16)
C23 0.060(2) 0.0493(18) 0.0492(19) 0.0059(15) 0.0224(16) 0.0059(16)
C21 0.0499(18) 0.0449(16) 0.0405(15) -0.0018(13) 0.0190(13) -0.0046(14)
C1 0.058(2) 0.069(2) 0.0513(19) -0.0013(18) 0.0189(16) 0.0121(19)
C11 0.059(2) 0.064(2) 0.0447(17) -0.0092(16) 0.0211(15) -0.0103(17)
C24 0.0514(18) 0.0580(19) 0.0385(15) -0.0006(14) 0.0178(14) -0.0038(15)
C12 0.056(2) 0.063(2) 0.053(2) -0.0142(17) 0.0109(16) -0.0063(17)
C28 0.063(2) 0.066(2) 0.0480(18) 0.0091(17) 0.0240(16) -0.0033(18)
C27 0.068(2) 0.085(3) 0.053(2) 0.008(2) 0.0316(19) -0.008(2)
C25 0.056(2) 0.070(2) 0.0469(17) -0.0003(17) 0.0234(15) 0.0030(18)
C22 0.064(2) 0.0517(19) 0.0553(19) 0.0077(16) 0.0266(17) 0.0039(17)
C19 0.054(2) 0.072(2) 0.070(2) -0.029(2) 0.0145(18) -0.0139(19)
C6 0.066(2) 0.069(2) 0.0505(19) -0.0030(18) 0.0201(17) -0.0019(19)
C8 0.084(3) 0.059(2) 0.053(2) 0.0016(17) 0.0264(19) 0.010(2)
C10 0.071(3) 0.063(2) 0.059(2) -0.0107(18) 0.0216(19) -0.014(2)
C26 0.057(2) 0.089(3) 0.0517(19) 0.001(2) 0.0264(17) 0.000(2)
C13 0.066(2) 0.065(2) 0.054(2) -0.0051(18) 0.0064(18) -0.0053(19)
C2 0.066(2) 0.079(3) 0.062(2) -0.004(2) 0.0365(19) 0.002(2)
C3 0.050(2) 0.087(3) 0.064(2) -0.015(2) 0.0178(17) -0.001(2)
C5 0.090(3) 0.067(3) 0.066(3) -0.007(2) 0.029(2) -0.022(2)
C9 0.091(3) 0.056(2) 0.064(2) -0.0034(19) 0.030(2) -0.006(2)
C20 0.061(3) 0.103(4) 0.073(3) -0.035(3) 0.023(2) -0.016(2)
C14 0.077(3) 0.091(3) 0.0443(19) 0.002(2) 0.0184(18) -0.009(2)
C4 0.056(2) 0.079(3) 0.068(2) -0.009(2) 0.0144(19) 0.004(2)
C18 0.053(2) 0.074(3) 0.097(4) -0.040(3) 0.007(2) -0.004(2)
C15 0.084(3) 0.069(3) 0.069(3) -0.001(2) 0.004(2) -0.004(2)
C16 0.080(3) 0.066(3) 0.083(3) -0.020(2) -0.005(3) -0.002(2)
C17 0.093(4) 0.082(4) 0.130(5) -0.019(4) -0.021(4) 0.015(3)

loop_
_atom_type_symbol
_atom_type_description
_atom_type_scat_dispersion_real
_atom_type_scat_dispersion_imag
_atom_type_scat_source
C C 0.0181 0.0091 'International Tables Vol C Tables 4.2.6.8 and 6.1.1.4'
H H 0.0000 0.0000 'International Tables Vol C Tables 4.2.6.8 and 6.1.1.4'
I I -0.3257 6.8362 'International Tables Vol C Tables 4.2.6.8 and 6.1.1.4'
Mg Mg 0.1719 0.1771 'International Tables Vol C Tables 4.2.6.8 and 6.1.1.4'
N N 0.0311 0.0180 'International Tables Vol C Tables 4.2.6.8 and 6.1.1.4'
O O 0.0492 0.0322 'International Tables Vol C Tables 4.2.6.8 and 6.1.1.4'

loop_
_geom_angle_atom_site_label_1
_geom_angle_atom_site_label_2
_geom_angle_atom_site_label_3
_geom_angle
_geom_angle_site_symmetry_1
_geom_angle_site_symmetry_3
_geom_angle_publ_flag
I1 Mg02 C7 131.43(8) . . ?
I1 Mg02 C1 128.46(9) . . ?
N1 Mg02 I1 114.86(9) . . ?
N1 Mg02 N2 78.88(12) . . ?
N1 Mg02 N3 139.58(12) . . ?
N1 Mg02 C7 28.10(11) . . ?
N1 Mg02 C21 92.99(12) . . ?
N1 Mg02 C1 54.65(12) . . ?
N2 Mg02 I1 104.48(9) . . ?
N2 Mg02 N3 77.41(12) . . ?
N2 Mg02 C7 55.78(12) . . ?
N2 Mg02 C21 142.87(13) . . ?
N2 Mg02 C1 30.19(12) . . ?
N3 Mg02 I1 102.54(9) . . ?
N3 Mg02 C7 112.99(12) . . ?
N3 Mg02 C1 90.47(12) . . ?
C21 Mg02 I1 111.70(9) . . ?
C21 Mg02 N3 86.72(12) . . ?
C21 Mg02 C7 102.61(12) . . ?
C21 Mg02 C1 118.75(13) . . ?
C1 Mg02 C7 27.62(12) . . ?
C29 N4 C22 123.3(3) . . ?
C21 N4 C29 111.0(3) . . ?
C21 N4 C22 125.7(3) . . ?
C7 N1 Mg02 106.5(2) . . ?
C11 N1 Mg02 130.6(3) . . ?
C11 N1 C7 118.6(3) . . ?
C21 N5 C23 125.4(3) . . ?
C21 N5 C24 111.8(3) . . ?
C24 N5 C23 122.7(3) . . ?
C1 N2 Mg02 99.2(2) . . ?
C1 N2 C2 110.6(3) . . ?
C1 N2 C3 110.8(3) . . ?
C2 N2 Mg02 114.6(3) . . ?
C3 N2 Mg02 112.0(2) . . ?
C3 N2 C2 109.3(3) . . ?
C6 N3 Mg02 118.5(2) . . ?
C5 N3 Mg02 110.4(3) . . ?
C5 N3 C6 105.7(3) . . ?
C5 N3 C4 111.7(4) . . ?
C4 N3 Mg02 103.9(2) . . ?
C4 N3 C6 106.7(3) . . ?
N1 C7 C8 118.4(4) . . ?
C1 C7 N1 118.2(3) . . ?
C1 C7 C8 123.3(4) . . ?
N4 C29 C28 132.0(3) . . ?
C24 C29 N4 106.3(3) . . ?
C24 C29 C28 121.7(3) . . ?
N5 C23 H23A 109.5 . . ?
N5 C23 H23B 109.5 . . ?
N5 C23 H23C 109.5 . . ?
H23A C23 H23B 109.5 . . ?
H23A C23 H23C 109.5 . . ?
H23B C23 H23C 109.5 . . ?
N4 C21 Mg02 122.4(2) . . ?
N5 C21 Mg02 132.1(2) . . ?
N5 C21 N4 105.2(3) . . ?
N2 C1 H1 119.8 . . ?
C7 C1 N2 120.4(4) . . ?
C7 C1 H1 119.8 . . ?
N1 C11 C12 115.8(3) . . ?
C10 C11 N1 123.2(4) . . ?
C10 C11 C12 120.7(4) . . ?
C29 C24 N5 105.6(3) . . ?
C25 C24 N5 132.2(3) . . ?
C25 C24 C29 122.1(3) . . ?
C19 C12 C11 122.6(4) . . ?
C19 C12 C13 119.5(4) . . ?
C13 C12 C11 117.9(4) . . ?
C29 C28 H28 121.9 . . ?
C27 C28 C29 116.2(4) . . ?
C27 C28 H28 121.9 . . ?
C28 C27 H27 119.1 . . ?
C28 C27 C26 121.8(4) . . ?
C26 C27 H27 119.1 . . ?
C24 C25 H25 122.1 . . ?
C24 C25 C26 115.9(4) . . ?
C26 C25 H25 122.1 . . ?
N4 C22 H22A 109.5 . . ?
N4 C22 H22B 109.5 . . ?
N4 C22 H22C 109.5 . . ?
H22A C22 H22B 109.5 . . ?
H22A C22 H22C 109.5 . . ?
H22B C22 H22C 109.5 . . ?
C12 C19 C20 122.3(4) . . ?
C12 C19 C18 117.7(5) . . ?
C18 C19 C20 119.9(4) . . ?
N3 C6 H6A 109.5 . . ?
N3 C6 H6B 109.5 . . ?
N3 C6 H6C 109.5 . . ?
H6A C6 H6B 109.5 . . ?
H6A C6 H6C 109.5 . . ?
H6B C6 H6C 109.5 . . ?
C7 C8 H8 119.6 . . ?
C9 C8 C7 120.8(4) . . ?
C9 C8 H8 119.6 . . ?
C11 C10 H10 120.6 . . ?
C11 C10 C9 118.8(4) . . ?
C9 C10 H10 120.6 . . ?
C27 C26 C25 122.3(4) . . ?
C27 C26 H26 118.9 . . ?
C25 C26 H26 118.9 . . ?
C12 C13 C14 121.5(4) . . ?
C15 C13 C12 120.0(5) . . ?
C15 C13 C14 118.5(4) . . ?
N2 C2 H2A 109.5 . . ?
N2 C2 H2B 109.5 . . ?
N2 C2 H2C 109.5 . . ?
H2A C2 H2B 109.5 . . ?
H2A C2 H2C 109.5 . . ?
H2B C2 H2C 109.5 . . ?
N2 C3 H3A 109.4 . . ?
N2 C3 H3B 109.4 . . ?
N2 C3 C4 111.1(3) . . ?
H3A C3 H3B 108.0 . . ?
C4 C3 H3A 109.4 . . ?
C4 C3 H3B 109.4 . . ?
N3 C5 H5A 109.5 . . ?
N3 C5 H5B 109.5 . . ?
N3 C5 H5C 109.5 . . ?
H5A C5 H5B 109.5 . . ?
H5A C5 H5C 109.5 . . ?
H5B C5 H5C 109.5 . . ?
C8 C9 C10 120.0(4) . . ?
C8 C9 H9 120.0 . . ?
C10 C9 H9 120.0 . . ?
C19 C20 H20A 109.5 . . ?
C19 C20 H20B 109.5 . . ?
C19 C20 H20C 109.5 . . ?
H20A C20 H20B 109.5 . . ?
H20A C20 H20C 109.5 . . ?
H20B C20 H20C 109.5 . . ?
C13 C14 H14A 109.5 . . ?
C13 C14 H14B 109.5 . . ?
C13 C14 H14C 109.5 . . ?
H14A C14 H14B 109.5 . . ?
H14A C14 H14C 109.5 . . ?
H14B C14 H14C 109.5 . . ?
N3 C4 C3 110.1(4) . . ?
N3 C4 H4A 109.6 . . ?
N3 C4 H4B 109.6 . . ?
C3 C4 H4A 109.6 . . ?
C3 C4 H4B 109.6 . . ?
H4A C4 H4B 108.2 . . ?
C19 C18 H18 118.8 . . ?
C16 C18 C19 122.5(5) . . ?
C16 C18 H18 118.8 . . ?
C13 C15 H15 118.9 . . ?
C16 C15 C13 122.3(5) . . ?
C16 C15 H15 118.9 . . ?
C18 C16 C17 120.6(6) . . ?
C15 C16 C18 118.1(5) . . ?
C15 C16 C17 121.3(6) . . ?
C16 C17 H17A 109.5 . . ?
C16 C17 H17B 109.5 . . ?
C16 C17 H17C 109.5 . . ?
H17A C17 H17B 109.5 . . ?
H17A C17 H17C 109.5 . . ?
H17B C17 H17C 109.5 . . ?

loop_
_geom_bond_atom_site_label_1
_geom_bond_atom_site_label_2
_geom_bond_distance
_geom_bond_site_symmetry_2
_geom_bond_publ_flag
I1 Mg02 2.7528(11) . ?
Mg02 N1 2.117(3) . ?
Mg02 N2 2.231(3) . ?
Mg02 N3 2.362(3) . ?
Mg02 C7 2.852(4) . ?
Mg02 C21 2.272(3) . ?
Mg02 C1 2.849(4) . ?
N4 C29 1.394(4) . ?
N4 C21 1.363(4) . ?
N4 C22 1.452(5) . ?
N1 C7 1.402(5) . ?
N1 C11 1.375(5) . ?
N5 C23 1.465(4) . ?
N5 C21 1.351(4) . ?
N5 C24 1.395(4) . ?
N2 C1 1.451(5) . ?
N2 C2 1.475(5) . ?
N2 C3 1.476(5) . ?
N3 C6 1.486(5) . ?
N3 C5 1.467(5) . ?
N3 C4 1.481(5) . ?
C7 C1 1.361(6) . ?
C7 C8 1.443(6) . ?
C29 C24 1.389(5) . ?
C29 C28 1.394(5) . ?
C23 H23A 0.9800 . ?
C23 H23B 0.9800 . ?
C23 H23C 0.9800 . ?
C1 H1 0.9500 . ?
C11 C12 1.489(6) . ?
C11 C10 1.360(6) . ?
C24 C25 1.386(5) . ?
C12 C19 1.399(6) . ?
C12 C13 1.412(6) . ?
C28 H28 0.9500 . ?
C28 C27 1.385(6) . ?
C27 H27 0.9500 . ?
C27 C26 1.387(6) . ?
C25 H25 0.9500 . ?
C25 C26 1.389(5) . ?
C22 H22A 0.9800 . ?
C22 H22B 0.9800 . ?
C22 H22C 0.9800 . ?
C19 C20 1.496(7) . ?
C19 C18 1.418(7) . ?
C6 H6A 0.9800 . ?
C6 H6B 0.9800 . ?
C6 H6C 0.9800 . ?
C8 H8 0.9500 . ?
C8 C9 1.346(7) . ?
C10 H10 0.9500 . ?
C10 C9 1.419(7) . ?
C26 H26 0.9500 . ?
C13 C14 1.515(7) . ?
C13 C15 1.390(7) . ?
C2 H2A 0.9800 . ?
C2 H2B 0.9800 . ?
C2 H2C 0.9800 . ?
C3 H3A 0.9900 . ?
C3 H3B 0.9900 . ?
C3 C4 1.518(6) . ?
C5 H5A 0.9800 . ?
C5 H5B 0.9800 . ?
C5 H5C 0.9800 . ?
C9 H9 0.9500 . ?
C20 H20A 0.9800 . ?
C20 H20B 0.9800 . ?
C20 H20C 0.9800 . ?
C14 H14A 0.9800 . ?
C14 H14B 0.9800 . ?
C14 H14C 0.9800 . ?
C4 H4A 0.9900 . ?
C4 H4B 0.9900 . ?
C18 H18 0.9500 . ?
C18 C16 1.396(8) . ?
C15 H15 0.9500 . ?
C15 C16 1.353(8) . ?
C16 C17 1.513(8) . ?
C17 H17A 0.9800 . ?
C17 H17B 0.9800 . ?
C17 H17C 0.9800 . ?

loop_
_geom_torsion_atom_site_label_1
_geom_torsion_atom_site_label_2
_geom_torsion_atom_site_label_3
_geom_torsion_atom_site_label_4
_geom_torsion
_geom_torsion_site_symmetry_1
_geom_torsion_site_symmetry_2
_geom_torsion_site_symmetry_3
_geom_torsion_site_symmetry_4
_geom_torsion_publ_flag
Mg02 N1 C7 C1 24.0(4) . . . . ?
Mg02 N1 C7 C8 -155.2(3) . . . . ?
Mg02 N1 C11 C12 -36.0(4) . . . . ?
Mg02 N1 C11 C10 149.7(3) . . . . ?
Mg02 N2 C1 C7 -33.3(4) . . . . ?
Mg02 N2 C3 C4 -31.3(5) . . . . ?
Mg02 N3 C4 C3 -49.4(4) . . . . ?
N4 C29 C24 N5 0.6(4) . . . . ?
N4 C29 C24 C25 179.9(3) . . . . ?
N4 C29 C28 C27 -179.2(4) . . . . ?
N1 C7 C1 N2 8.6(5) . . . . ?
N1 C7 C8 C9 -1.4(5) . . . . ?
N1 C11 C12 C19 116.3(4) . . . . ?
N1 C11 C12 C13 -66.5(4) . . . . ?
N1 C11 C10 C9 0.5(6) . . . . ?
N5 C24 C25 C26 178.4(4) . . . . ?
N2 C3 C4 N3 56.6(5) . . . . ?
C7 N1 C11 C12 170.9(3) . . . . ?
C7 N1 C11 C10 -3.5(5) . . . . ?
C7 C8 C9 C10 -1.5(6) . . . . ?
C29 N4 C21 Mg02 -172.6(2) . . . . ?
C29 N4 C21 N5 1.6(4) . . . . ?
C29 C24 C25 C26 -0.6(6) . . . . ?
C29 C28 C27 C26 -0.9(6) . . . . ?
C23 N5 C21 Mg02 -12.6(5) . . . . ?
C23 N5 C21 N4 173.9(3) . . . . ?
C23 N5 C24 C29 -174.9(3) . . . . ?
C23 N5 C24 C25 6.0(6) . . . . ?
C21 N4 C29 C24 -1.5(4) . . . . ?
C21 N4 C29 C28 178.6(4) . . . . ?
C21 N5 C24 C29 0.4(4) . . . . ?
C21 N5 C24 C25 -178.8(4) . . . . ?
C1 N2 C3 C4 78.4(4) . . . . ?
C1 C7 C8 C9 179.4(4) . . . . ?
C11 N1 C7 C1 -177.0(3) . . . . ?
C11 N1 C7 C8 3.8(5) . . . . ?
C11 C12 C19 C20 0.8(6) . . . . ?
C11 C12 C19 C18 178.8(4) . . . . ?
C11 C12 C13 C14 0.9(6) . . . . ?
C11 C12 C13 C15 -177.5(4) . . . . ?
C11 C10 C9 C8 2.0(6) . . . . ?
C24 N5 C21 Mg02 172.3(2) . . . . ?
C24 N5 C21 N4 -1.2(4) . . . . ?
C24 C29 C28 C27 0.9(6) . . . . ?
C24 C25 C26 C27 0.6(6) . . . . ?
C12 C11 C10 C9 -173.5(4) . . . . ?
C12 C19 C18 C16 -2.2(6) . . . . ?
C12 C13 C15 C16 -0.8(7) . . . . ?
C28 C29 C24 N5 -179.4(3) . . . . ?
C28 C29 C24 C25 -0.2(6) . . . . ?
C28 C27 C26 C25 0.1(7) . . . . ?
C22 N4 C29 C24 177.2(3) . . . . ?
C22 N4 C29 C28 -2.7(6) . . . . ?
C22 N4 C21 Mg02 8.7(5) . . . . ?
C22 N4 C21 N5 -177.0(3) . . . . ?
C19 C12 C13 C14 178.2(4) . . . . ?
C19 C12 C13 C15 -0.3(6) . . . . ?
C19 C18 C16 C15 1.1(7) . . . . ?
C19 C18 C16 C17 -178.0(4) . . . . ?
C6 N3 C4 C3 -175.3(4) . . . . ?
C8 C7 C1 N2 -172.3(3) . . . . ?
C10 C11 C12 C19 -69.2(5) . . . . ?
C10 C11 C12 C13 107.9(4) . . . . ?
C13 C12 C19 C20 -176.3(4) . . . . ?
C13 C12 C19 C18 1.8(5) . . . . ?
C13 C15 C16 C18 0.4(7) . . . . ?
C13 C15 C16 C17 179.5(5) . . . . ?
C2 N2 C1 C7 87.5(4) . . . . ?
C2 N2 C3 C4 -159.5(4) . . . . ?
C3 N2 C1 C7 -151.2(3) . . . . ?
C5 N3 C4 C3 69.6(5) . . . . ?
C20 C19 C18 C16 175.9(4) . . . . ?
C14 C13 C15 C16 -179.3(4) . . . . ?

loop_
_smtbx_masks_void_nr
_smtbx_masks_void_average_x
_smtbx_masks_void_average_y
_smtbx_masks_void_average_z
_smtbx_masks_void_volume
_smtbx_masks_void_count_electrons
_smtbx_masks_void_content
1 -0.554 0.000 0.500 498.5 76.8 '2 THF'
2 -0.296 0.500 0.000 498.5 76.8 '2 THF'
